data_4517638
loop_
_publ_author_name
'Zhai, Lianjie'
'Bi, Fuqiang'
'Zhang, Junlin'
'Zhang, Jiarong'
'Li, Xiangzhi'
'Wang, Bozhou'
'Chen, Sanping'

_publ_section_title
;
 3,4-Bis(3-tetrazolylfuroxan-4-yl)furoxan: A Linear C-C Bonded
 Pentaheterocyclic Energetic Material with High Heat of Formation and
 Superior Performance.
;
_journal_issue 19
_journal_name_full 'ACS omega'
_journal_page_first 11115
_journal_page_last 11122
_journal_paper_doi 10.1021/acsomega.0c01048
_journal_volume 5
_journal_year 2020
_chemical_formula_moiety '2(C8 H2 N14 O6), 2(H2 O)'
_chemical_formula_sum 'C16 H8 N28 O14'
_chemical_formula_weight 816.50
_space_group_crystal_system orthorhombic
_space_group_IT_number 19
_space_group_name_Hall 'P 2ac 2ab'
_space_group_name_H-M_alt 'P 21 21 21'
_atom_sites_solution_hydrogens difmap
_atom_sites_solution_primary direct
_audit_creation_date 2020-03-04
_audit_creation_method
;
Olex2 1.3
(compiled 2019.09.11 svn.r3662 for OlexSys, GUI svn.r5938)
;
_cell_angle_alpha 90
_cell_angle_beta 90
_cell_angle_gamma 90
_cell_formula_units_Z 4
_cell_length_a 5.383(3)
_cell_length_b 12.923(7)
_cell_length_c 43.54(2)
_cell_measurement_reflns_used 9878
_cell_measurement_temperature 296.15
_cell_measurement_theta_max 25.96
_cell_measurement_theta_min 1.64
_cell_volume 3029(3)
_computing_molecular_graphics 'Olex2 1.3 (Dolomanov et al., 2009)'
_computing_publication_material 'Olex2 1.3 (Dolomanov et al., 2009)'
_computing_structure_refinement 'ShelXL 2018/3 (Sheldrick, 2015)'
_computing_structure_solution 'ShelXS n/a (Sheldrick, 2008)'
_diffrn_ambient_temperature 296.15
_diffrn_measured_fraction_theta_full 0.990
_diffrn_measured_fraction_theta_max 0.970
_diffrn_measurement_device_type 'Bruker APEX-II CCD'
_diffrn_radiation_type MoK\a
_diffrn_radiation_wavelength 0.71073
_diffrn_reflns_av_R_equivalents 0.0434
_diffrn_reflns_av_unetI/netI 0.0589
_diffrn_reflns_Laue_measured_fraction_full 0.990
_diffrn_reflns_Laue_measured_fraction_max 0.970
_diffrn_reflns_limit_h_max 7
_diffrn_reflns_limit_h_min -6
_diffrn_reflns_limit_k_max 17
_diffrn_reflns_limit_k_min -16
_diffrn_reflns_limit_l_max 42
_diffrn_reflns_limit_l_min -58
_diffrn_reflns_number 17367
_diffrn_reflns_point_group_measured_fraction_full 0.991
_diffrn_reflns_point_group_measured_fraction_max 0.959
_diffrn_reflns_theta_full 25.242
_diffrn_reflns_theta_max 28.252
_diffrn_reflns_theta_min 1.871
_exptl_absorpt_coefficient_mu 0.158
_exptl_crystal_density_diffrn 1.791
_exptl_crystal_description block
_exptl_crystal_F_000 1648
_exptl_crystal_size_max 0.23
_exptl_crystal_size_mid 0.16
_exptl_crystal_size_min 0.14
_refine_diff_density_max 0.244
_refine_diff_density_min -0.185
_refine_diff_density_rms 0.042
_refine_ls_abs_structure_details
;
 Flack x determined using 1623 quotients [(I+)-(I-)]/[(I+)+(I-)]
 (Parsons, Flack and Wagner, Acta Cryst. B69 (2013) 249-259).
;
_refine_ls_abs_structure_Flack -0.1(7)
_refine_ls_extinction_coef 0.0018(4)
_refine_ls_extinction_expression Fc^*^=kFc[1+0.001xFc^2^\l^3^/sin(2\q)]^-1/4^
_refine_ls_extinction_method 'SHELXL-2018/3 (Sheldrick 2018)'
_refine_ls_goodness_of_fit_ref 0.990
_refine_ls_hydrogen_treatment refall
_refine_ls_matrix_type full
_refine_ls_number_parameters 556
_refine_ls_number_reflns 7193
_refine_ls_number_restraints 1
_refine_ls_restrained_S_all 0.990
_refine_ls_R_factor_all 0.0707
_refine_ls_R_factor_gt 0.0432
_refine_ls_shift/su_max 0.001
_refine_ls_shift/su_mean 0.000
_refine_ls_structure_factor_coef Fsqd
_refine_ls_weighting_details 'w=1/[\s^2^(Fo^2^)+(0.0431P)^2^] where P=(Fo^2^+2Fc^2^)/3'
_refine_ls_weighting_scheme calc
_refine_ls_wR_factor_gt 0.0899
_refine_ls_wR_factor_ref 0.0993
_reflns_Friedel_coverage 0.710
_reflns_Friedel_fraction_full 0.993
_reflns_Friedel_fraction_max 0.943
_reflns_number_gt 5071
_reflns_number_total 7193
_reflns_threshold_expression 'I > 2\s(I)'
_cod_data_source_file ao0c01048_si_002.cif
_cod_data_source_block 2
_cod_depositor_comments 'Adding full bibliography for 4517638.cif.'
_cod_database_code 4517638
_shelx_shelxl_version_number 2018/3
_shelx_space_group_comment
;
The symmetry employed for this shelxl refinement is uniquely defined
by the following loop, which should always be used as a source of
symmetry information in preference to the above space-group names.
They are only intended as comments.
;
_shelx_estimated_absorpt_t_max 0.984
_shelx_estimated_absorpt_t_min 0.969
_olex2_refinement_description
;
1. Restrained distances
 N15-H15
 0.85 with sigma of 0.02
;
_olex2_submission_special_instructions 'No special instructions were received'

loop_
_space_group_symop_operation_xyz
'x, y, z'
'-x+1/2, -y, z+1/2'
'-x, y+1/2, -z+1/2'
'x+1/2, -y+1/2, -z'

loop_
_atom_site_label
_atom_site_type_symbol
_atom_site_fract_x
_atom_site_fract_y
_atom_site_fract_z
_atom_site_U_iso_or_equiv
_atom_site_adp_type
_atom_site_occupancy
_atom_site_site_symmetry_order
_atom_site_calc_flag
_atom_site_refinement_flags_posn
_atom_site_refinement_flags_adp
_atom_site_refinement_flags_occupancy
_atom_site_disorder_assembly
_atom_site_disorder_group
N22 N 0.9349(5) -0.1848(2) 0.02108(6) 0.0379(7) Uani 1 1 d . . . . .
N5 N 0.4782(5) 1.0001(2) 0.27242(6) 0.0368(6) Uani 1 1 d . . . . .
N20 N 0.4121(5) 0.0622(2) -0.01626(6) 0.0367(7) Uani 1 1 d . . . . .
N4 N 1.0183(6) 0.8988(2) 0.31351(6) 0.0412(7) Uani 1 1 d . . . . .
C16 C 0.5967(6) -0.1441(2) 0.05615(6) 0.0318(7) Uani 1 1 d . . . . .
N21 N 0.9029(6) -0.0536(2) -0.01411(6) 0.0461(8) Uani 1 1 d . . . . .
N26 N 0.4062(6) -0.0859(2) 0.06419(6) 0.0428(7) Uani 1 1 d . . . . .
N7 N 0.9806(5) 0.7533(2) 0.23146(5) 0.0394(7) Uani 1 1 d . . . . .
N2 N 1.0106(6) 1.0307(2) 0.34488(6) 0.0455(7) Uani 1 1 d . . . . .
C1 C 0.8319(6) 0.9604(2) 0.30566(6) 0.0302(7) Uani 1 1 d . . . . .
N8 N 1.0652(5) 0.6235(2) 0.26622(6) 0.0424(7) Uani 1 1 d . . . . .
N1 N 0.8251(6) 1.0413(2) 0.32463(5) 0.0375(7) Uani 1 1 d . . . . .
N23 N 0.6212(6) -0.2230(2) 0.07597(6) 0.0392(7) Uani 1 1 d . . . . .
N28 N 0.8780(5) 0.2091(2) 0.09619(6) 0.0393(7) Uani 1 1 d . . . . .
N10 N 0.6295(5) 0.6168(2) 0.35112(6) 0.0383(7) Uani 1 1 d . . . . .
N11 N 0.9739(6) 0.4467(2) 0.35911(6) 0.0430(7) Uani 1 1 d . . . . .
N19 N 0.3552(6) 0.1943(2) 0.01848(6) 0.0421(7) Uani 1 1 d . . . . .
N27 N 0.8723(6) 0.0872(2) 0.05901(6) 0.0482(8) Uani 1 1 d . . . . .
N6 N 0.4960(6) 0.8676(2) 0.23761(6) 0.0476(8) Uani 1 1 d . . . . .
C8 C 0.9897(6) 0.5172(3) 0.33678(6) 0.0341(7) Uani 1 1 d . . . . .
N9 N 0.5768(6) 0.7303(2) 0.31194(6) 0.0453(8) Uani 1 1 d . . . . .
N24 N 0.4405(6) -0.2129(3) 0.09706(6) 0.0463(8) Uani 1 1 d . . . . .
N25 N 0.3150(6) -0.1305(3) 0.08990(6) 0.0484(8) Uani 1 1 d . . . . .
N15 N 0.5726(6) 0.3841(3) 0.10861(6) 0.0459(8) Uani 1 1 d D . . . .
C9 C 0.5312(6) 0.3194(3) 0.08496(6) 0.0334(7) Uani 1 1 d . . . . .
N3 N 1.1259(6) 0.9456(2) 0.33806(6) 0.0463(8) Uani 1 1 d . . . . .
N13 N 1.3121(6) 0.4203(3) 0.33593(6) 0.0492(8) Uani 1 1 d . . . . .
N14 N 1.2021(6) 0.5029(2) 0.32173(6) 0.0441(7) Uani 1 1 d . . . . .
N12 N 1.1781(6) 0.3873(3) 0.35836(6) 0.0501(8) Uani 1 1 d . . . . .
N18 N 0.3282(6) 0.3506(3) 0.07045(6) 0.0527(8) Uani 1 1 d . . . . .
N16 N 0.3953(6) 0.4573(3) 0.10873(7) 0.0577(9) Uani 1 1 d . . . . .
N17 N 0.2499(7) 0.4368(3) 0.08590(7) 0.0631(10) Uani 1 1 d . . . . .
C12 C 0.5313(6) 0.1316(2) 0.02773(7) 0.0332(7) Uani 1 1 d . . . . .
C4 C 0.8445(6) 0.7694(2) 0.25629(6) 0.0319(7) Uani 1 1 d . . . . .
C11 C 0.6872(6) 0.1518(3) 0.05490(7) 0.0352(7) Uani 1 1 d . . . . .
C14 C 0.7365(6) -0.0415(3) 0.00750(7) 0.0339(7) Uani 1 1 d . . . . .
C13 C 0.5680(6) 0.0472(3) 0.00700(6) 0.0326(7) Uani 1 1 d . . . . .
C15 C 0.7495(6) -0.1230(3) 0.02953(7) 0.0327(7) Uani 1 1 d . . . . .
C5 C 0.8974(6) 0.6879(3) 0.27718(7) 0.0328(7) Uani 1 1 d . . . . .
C2 C 0.6678(6) 0.9395(2) 0.27991(6) 0.0300(7) Uani 1 1 d . . . . .
C7 C 0.8070(6) 0.5968(3) 0.33056(7) 0.0341(7) Uani 1 1 d . . . . .
C3 C 0.6733(6) 0.8582(3) 0.25804(6) 0.0345(7) Uani 1 1 d . . . . .
C10 C 0.6859(6) 0.2310(2) 0.07799(6) 0.0314(7) Uani 1 1 d . . . . .
C6 C 0.7685(6) 0.6697(2) 0.30644(7) 0.0333(7) Uani 1 1 d . . . . .
O2 O 0.3654(5) 0.9559(2) 0.24484(5) 0.0499(7) Uani 1 1 d . . . . .
O8 O 0.9984(5) 0.1177(2) 0.08443(5) 0.0524(7) Uani 1 1 d . . . . .
O11 O 1.0338(5) -0.1417(2) -0.00743(5) 0.0495(7) Uani 1 1 d . . . . .
O5 O 0.4813(5) 0.70197(19) 0.33977(5) 0.0493(6) Uani 1 1 d . . . . .
O9 O 0.2692(5) 0.15545(19) -0.00895(5) 0.0455(6) Uani 1 1 d . . . . .
O10 O 0.3658(5) 0.0186(2) -0.04026(5) 0.0511(7) Uani 1 1 d . . . . .
O6 O 0.5706(5) 0.5792(2) 0.37603(5) 0.0490(6) Uani 1 1 d . . . . .
O4 O 1.1307(5) 0.66060(19) 0.23778(5) 0.0450(6) Uani 1 1 d . . . . .
O7 O 0.9647(5) 0.2484(2) 0.11950(5) 0.0498(7) Uani 1 1 d . . . . .
O12 O 1.0285(5) -0.26435(19) 0.03107(5) 0.0493(6) Uani 1 1 d . . . . .
O1 O 0.3862(5) 1.07920(19) 0.28317(5) 0.0483(6) Uani 1 1 d . . . . .
O3 O 1.0090(6) 0.7946(2) 0.20667(5) 0.0622(8) Uani 1 1 d . . . . .
O13 O 0.9209(7) 0.6255(3) 0.09273(8) 0.0733(11) Uani 1 1 d . . . . .
O14 O 0.4368(9) 0.7064(3) 0.16119(10) 0.0924(14) Uani 1 1 d . . . . .
H11 H 0.855(8) 0.432(3) 0.3749(8) 0.064(12) Uiso 1 1 d . . . . .
H23 H 0.721(9) -0.276(4) 0.0783(10) 0.081(16) Uiso 1 1 d . . . . .
H1 H 0.723(8) 1.097(3) 0.3265(8) 0.056(12) Uiso 1 1 d . . . . .
H15 H 0.691(7) 0.386(4) 0.1228(8) 0.101(17) Uiso 1 1 d D . . . .
H13A H 0.929(12) 0.630(4) 0.1091(12) 0.11(2) Uiso 1 1 d . . . . .
H13B H 0.955(12) 0.575(5) 0.0793(12) 0.12(2) Uiso 1 1 d . . . . .
H14A H 0.455(14) 0.725(5) 0.1438(15) 0.15(3) Uiso 1 1 d . . . . .
H14B H 0.517(10) 0.741(4) 0.1724(10) 0.08(2) Uiso 1 1 d . . . . .

loop_
_atom_site_aniso_label
_atom_site_aniso_U_11
_atom_site_aniso_U_22
_atom_site_aniso_U_33
_atom_site_aniso_U_23
_atom_site_aniso_U_13
_atom_site_aniso_U_12
N22 0.0362(16) 0.0341(17) 0.0435(14) -0.0018(13) 0.0021(12) 0.0036(14)
N5 0.0322(15) 0.0355(17) 0.0429(14) 0.0044(12) -0.0022(13) 0.0015(15)
N20 0.0354(16) 0.0392(17) 0.0357(14) 0.0027(12) 0.0039(12) -0.0027(14)
N4 0.0415(17) 0.0370(17) 0.0449(14) -0.0005(13) -0.0119(13) 0.0045(15)
C16 0.0392(19) 0.0279(18) 0.0281(13) -0.0009(13) -0.0001(13) 0.0002(16)
N21 0.0432(18) 0.0420(18) 0.0530(17) 0.0079(14) 0.0145(14) 0.0077(16)
N26 0.0434(18) 0.0414(18) 0.0437(15) -0.0002(13) 0.0115(13) 0.0087(15)
N7 0.0404(16) 0.0438(18) 0.0341(13) -0.0030(12) -0.0038(13) 0.0020(15)
N2 0.0540(19) 0.0484(19) 0.0341(13) 0.0005(13) -0.0064(14) -0.0057(18)
C1 0.0305(17) 0.0282(17) 0.0318(14) 0.0059(13) 0.0002(13) -0.0013(15)
N8 0.0423(17) 0.0431(18) 0.0418(14) -0.0021(13) 0.0055(13) 0.0051(16)
N1 0.0452(18) 0.0358(17) 0.0317(13) -0.0022(12) -0.0004(12) 0.0024(16)
N23 0.0459(19) 0.0354(18) 0.0365(14) 0.0017(13) 0.0022(13) 0.0025(16)
N28 0.0337(15) 0.0413(18) 0.0428(14) 0.0035(13) -0.0056(13) 0.0039(14)
N10 0.0351(15) 0.0379(17) 0.0418(14) -0.0061(13) 0.0027(13) -0.0006(15)
N11 0.0397(18) 0.0506(19) 0.0386(15) 0.0047(14) 0.0061(13) 0.0059(17)
N19 0.0408(17) 0.0382(17) 0.0474(15) 0.0002(13) -0.0106(14) 0.0016(15)
N27 0.0486(19) 0.0402(18) 0.0559(16) -0.0079(14) -0.0217(15) 0.0095(16)
N6 0.0461(18) 0.0455(19) 0.0511(16) -0.0054(14) -0.0170(15) 0.0091(17)
C8 0.0346(18) 0.0376(19) 0.0301(14) -0.0053(14) -0.0015(14) -0.0012(16)
N9 0.0422(18) 0.0388(18) 0.0549(17) 0.0044(14) 0.0143(14) 0.0082(15)
N24 0.053(2) 0.052(2) 0.0343(13) 0.0009(13) 0.0061(14) -0.0042(17)
N25 0.0523(19) 0.050(2) 0.0425(15) -0.0013(14) 0.0155(14) 0.0003(18)
N15 0.0428(18) 0.052(2) 0.0430(15) -0.0075(14) -0.0102(14) 0.0080(16)
C9 0.0299(17) 0.0407(19) 0.0297(14) 0.0006(14) -0.0014(13) 0.0004(16)
N3 0.0479(18) 0.047(2) 0.0441(15) 0.0033(14) -0.0158(14) -0.0030(17)
N13 0.0425(18) 0.060(2) 0.0453(15) 0.0028(15) -0.0008(14) 0.0116(17)
N14 0.0346(17) 0.0462(19) 0.0515(16) 0.0043(14) 0.0037(13) 0.0044(16)
N12 0.0477(19) 0.056(2) 0.0464(16) 0.0075(15) 0.0016(15) 0.0160(18)
N18 0.049(2) 0.061(2) 0.0483(16) -0.0113(16) -0.0100(15) 0.0182(18)
N16 0.058(2) 0.063(2) 0.0526(17) -0.0189(16) -0.0130(16) 0.025(2)
N17 0.060(2) 0.075(3) 0.0538(18) -0.0231(18) -0.0172(16) 0.032(2)
C12 0.0328(17) 0.0279(17) 0.0388(15) 0.0032(14) -0.0003(14) -0.0001(16)
C4 0.0330(17) 0.0317(18) 0.0312(14) -0.0058(13) -0.0050(13) -0.0017(16)
C11 0.0334(18) 0.0269(18) 0.0452(17) 0.0057(14) -0.0057(15) 0.0014(16)
C14 0.0339(18) 0.0316(19) 0.0362(16) -0.0001(14) 0.0023(13) -0.0048(16)
C13 0.0300(17) 0.0341(19) 0.0336(15) 0.0045(13) 0.0009(13) -0.0032(16)
C15 0.0311(17) 0.0307(18) 0.0363(15) -0.0083(13) 0.0011(13) 0.0011(15)
C5 0.0319(17) 0.0282(18) 0.0383(15) -0.0060(13) -0.0014(13) -0.0009(16)
C2 0.0295(16) 0.0263(17) 0.0344(14) 0.0071(12) -0.0020(13) 0.0028(15)
C7 0.0307(17) 0.0349(19) 0.0367(15) -0.0074(14) 0.0021(13) -0.0015(16)
C3 0.0334(17) 0.0357(19) 0.0344(15) 0.0023(14) -0.0060(14) 0.0002(16)
C10 0.0271(17) 0.0331(19) 0.0339(15) 0.0061(13) -0.0012(13) -0.0007(15)
C6 0.0322(18) 0.0266(18) 0.0411(16) -0.0042(13) 0.0013(14) 0.0025(15)
O2 0.0436(15) 0.0519(16) 0.0541(13) 0.0007(12) -0.0204(12) 0.0106(14)
O8 0.0474(15) 0.0465(16) 0.0633(14) -0.0057(12) -0.0233(13) 0.0144(14)
O11 0.0440(15) 0.0508(16) 0.0538(13) 0.0028(12) 0.0193(12) 0.0085(14)
O5 0.0425(14) 0.0419(15) 0.0636(14) 0.0002(12) 0.0181(13) 0.0083(13)
O9 0.0448(15) 0.0423(15) 0.0493(13) 0.0010(11) -0.0141(11) 0.0053(13)
O10 0.0500(15) 0.0678(18) 0.0357(12) -0.0071(12) 0.0000(11) -0.0046(15)
O6 0.0459(15) 0.0643(17) 0.0367(11) 0.0009(12) 0.0095(11) 0.0001(14)
O4 0.0451(15) 0.0463(16) 0.0436(12) -0.0075(11) 0.0049(11) 0.0103(13)
O7 0.0458(15) 0.0609(17) 0.0427(12) -0.0054(12) -0.0152(12) 0.0054(14)
O12 0.0467(15) 0.0400(15) 0.0612(14) -0.0029(12) 0.0019(13) 0.0127(13)
O1 0.0433(14) 0.0397(15) 0.0618(14) 0.0007(12) 0.0014(12) 0.0137(13)
O3 0.0675(19) 0.079(2) 0.0398(12) 0.0088(13) 0.0014(13) 0.0112(18)
O13 0.109(3) 0.064(2) 0.0467(17) 0.0064(16) -0.0058(18) 0.041(2)
O14 0.136(4) 0.073(3) 0.068(2) 0.020(2) 0.005(2) -0.049(3)

loop_
_atom_type_symbol
_atom_type_description
_atom_type_scat_dispersion_real
_atom_type_scat_dispersion_imag
_atom_type_scat_source
C C 0.0033 0.0016 'International Tables Vol C Tables 4.2.6.8 and 6.1.1.4'
H H 0.0000 0.0000 'International Tables Vol C Tables 4.2.6.8 and 6.1.1.4'
N N 0.0061 0.0033 'International Tables Vol C Tables 4.2.6.8 and 6.1.1.4'
O O 0.0106 0.0060 'International Tables Vol C Tables 4.2.6.8 and 6.1.1.4'

loop_
_geom_angle_atom_site_label_1
_geom_angle_atom_site_label_2
_geom_angle_atom_site_label_3
_geom_angle
_geom_angle_site_symmetry_1
_geom_angle_site_symmetry_3
_geom_angle_publ_flag
C15 N22 O11 106.2(3) . . ?
O12 N22 C15 135.6(3) . . ?
O12 N22 O11 118.2(3) . . ?
C2 N5 O2 106.9(3) . . ?
O1 N5 C2 135.0(3) . . ?
O1 N5 O2 118.1(3) . . ?
C13 N20 O9 106.6(2) . . ?
O10 N20 C13 135.9(3) . . ?
O10 N20 O9 117.5(3) . . ?
C1 N4 N3 105.0(3) . . ?
N26 C16 N23 109.8(3) . . ?
N26 C16 C15 123.2(3) . . ?
N23 C16 C15 127.0(3) . . ?
C14 N21 O11 107.4(3) . . ?
C16 N26 N25 105.0(3) . . ?
C4 N7 O4 106.2(2) . . ?
O3 N7 C4 136.7(3) . . ?
O3 N7 O4 117.1(3) . . ?
N3 N2 N1 107.0(3) . . ?
N4 C1 N1 109.4(3) . . ?
N4 C1 C2 123.2(3) . . ?
N1 C1 C2 127.4(3) . . ?
C5 N8 O4 106.4(3) . . ?
N2 N1 H1 118(2) . . ?
C1 N1 N2 107.9(3) . . ?
C1 N1 H1 134(2) . . ?
C16 N23 N24 107.1(3) . . ?
C16 N23 H23 137(3) . . ?
N24 N23 H23 116(3) . . ?
C10 N28 O8 108.2(3) . . ?
O7 N28 C10 134.3(3) . . ?
O7 N28 O8 117.5(3) . . ?
C7 N10 O5 108.3(2) . . ?
O6 N10 C7 134.4(3) . . ?
O6 N10 O5 117.4(3) . . ?
C8 N11 N12 108.7(3) . . ?
C8 N11 H11 134(2) . . ?
N12 N11 H11 117(2) . . ?
C12 N19 O9 106.5(3) . . ?
C11 N27 O8 107.9(3) . . ?
C3 N6 O2 107.1(3) . . ?
N11 C8 C7 125.3(3) . . ?
N14 C8 N11 108.6(3) . . ?
N14 C8 C7 126.2(3) . . ?
C6 N9 O5 107.3(3) . . ?
N25 N24 N23 107.0(3) . . ?
N24 N25 N26 111.1(3) . . ?
C9 N15 H15 132(3) . . ?
N16 N15 C9 108.9(3) . . ?
N16 N15 H15 119(3) . . ?
N15 C9 C10 123.8(3) . . ?
N18 C9 N15 108.2(3) . . ?
N18 C9 C10 128.0(3) . . ?
N2 N3 N4 110.7(3) . . ?
N12 N13 N14 111.0(3) . . ?
C8 N14 N13 105.0(3) . . ?
N13 N12 N11 106.7(3) . . ?
C9 N18 N17 105.5(3) . . ?
N17 N16 N15 106.4(3) . . ?
N16 N17 N18 111.0(3) . . ?
N19 C12 C11 123.3(3) . . ?
N19 C12 C13 112.2(3) . . ?
C13 C12 C11 124.3(3) . . ?
N7 C4 C5 107.2(3) . . ?
N7 C4 C3 120.7(3) . . ?
C5 C4 C3 132.1(3) . . ?
N27 C11 C12 115.4(3) . . ?
N27 C11 C10 111.2(3) . . ?
C10 C11 C12 133.3(3) . . ?
N21 C14 C13 120.5(3) . . ?
N21 C14 C15 111.2(3) . . ?
C15 C14 C13 128.3(3) . . ?
N20 C13 C12 106.4(3) . . ?
N20 C13 C14 121.1(3) . . ?
C12 C13 C14 132.5(3) . . ?
N22 C15 C16 122.3(3) . . ?
N22 C15 C14 107.1(3) . . ?
C14 C15 C16 130.5(3) . . ?
N8 C5 C4 112.0(3) . . ?
N8 C5 C6 122.5(3) . . ?
C4 C5 C6 125.4(3) . . ?
N5 C2 C1 123.2(3) . . ?
N5 C2 C3 106.7(3) . . ?
C3 C2 C1 130.0(3) . . ?
N10 C7 C8 119.9(3) . . ?
N10 C7 C6 105.2(3) . . ?
C6 C7 C8 134.9(3) . . ?
N6 C3 C4 119.5(3) . . ?
N6 C3 C2 111.8(3) . . ?
C2 C3 C4 128.6(3) . . ?
N28 C10 C9 119.3(3) . . ?
N28 C10 C11 105.1(3) . . ?
C11 C10 C9 135.5(3) . . ?
N9 C6 C5 115.6(3) . . ?
N9 C6 C7 111.9(3) . . ?
C7 C6 C5 132.5(3) . . ?
N6 O2 N5 107.4(2) . . ?
N27 O8 N28 107.6(2) . . ?
N21 O11 N22 108.0(2) . . ?
N9 O5 N10 107.4(2) . . ?
N19 O9 N20 108.2(2) . . ?
N8 O4 N7 108.2(2) . . ?
H13A O13 H13B 134(6) . . ?
H14A O14 H14B 110(6) . . ?

loop_
_geom_bond_atom_site_label_1
_geom_bond_atom_site_label_2
_geom_bond_distance
_geom_bond_site_symmetry_2
_geom_bond_publ_flag
N22 C15 1.330(4) . ?
N22 O11 1.461(3) . ?
N22 O12 1.225(3) . ?
N5 C2 1.327(4) . ?
N5 O2 1.462(3) . ?
N5 O1 1.228(3) . ?
N20 C13 1.330(4) . ?
N20 O9 1.465(4) . ?
N20 O10 1.212(3) . ?
N4 C1 1.326(4) . ?
N4 N3 1.358(4) . ?
C16 N26 1.319(4) . ?
C16 N23 1.342(4) . ?
C16 C15 1.447(4) . ?
N21 C14 1.308(4) . ?
N21 O11 1.370(4) . ?
N26 N25 1.351(4) . ?
N7 C4 1.323(4) . ?
N7 O4 1.470(4) . ?
N7 O3 1.214(3) . ?
N2 N1 1.340(4) . ?
N2 N3 1.297(4) . ?
C1 N1 1.333(4) . ?
C1 C2 1.453(4) . ?
N8 C5 1.318(4) . ?
N8 O4 1.374(3) . ?
N1 H1 0.91(4) . ?
N23 N24 1.344(4) . ?
N23 H23 0.88(5) . ?
N28 C10 1.333(4) . ?
N28 O8 1.442(4) . ?
N28 O7 1.227(3) . ?
N10 C7 1.334(4) . ?
N10 O5 1.446(4) . ?
N10 O6 1.231(3) . ?
N11 C8 1.335(4) . ?
N11 N12 1.341(4) . ?
N11 H11 0.96(4) . ?
N19 C12 1.310(4) . ?
N19 O9 1.376(3) . ?
N27 C11 1.312(4) . ?
N27 O8 1.357(3) . ?
N6 C3 1.310(4) . ?
N6 O2 1.376(4) . ?
C8 N14 1.330(4) . ?
C8 C7 1.449(5) . ?
N9 C6 1.317(4) . ?
N9 O5 1.366(3) . ?
N24 N25 1.299(4) . ?
N15 C9 1.345(4) . ?
N15 N16 1.344(4) . ?
N15 H15 0.89(2) . ?
C9 N18 1.325(4) . ?
C9 C10 1.445(5) . ?
N13 N14 1.368(4) . ?
N13 N12 1.287(4) . ?
N18 N17 1.368(4) . ?
N16 N17 1.293(4) . ?
C12 C11 1.474(4) . ?
C12 C13 1.429(4) . ?
C4 C5 1.420(4) . ?
C4 C3 1.474(4) . ?
C11 C10 1.435(4) . ?
C14 C13 1.462(5) . ?
C14 C15 1.426(4) . ?
C5 C6 1.470(4) . ?
C2 C3 1.419(4) . ?
C7 C6 1.426(4) . ?
O13 H13A 0.71(5) . ?
O13 H13B 0.90(6) . ?
O14 H14A 0.80(6) . ?
O14 H14B 0.79(5) . ?

loop_
_geom_torsion_atom_site_label_1
_geom_torsion_atom_site_label_2
_geom_torsion_atom_site_label_3
_geom_torsion_atom_site_label_4
_geom_torsion
_geom_torsion_site_symmetry_1
_geom_torsion_site_symmetry_2
_geom_torsion_site_symmetry_3
_geom_torsion_site_symmetry_4
_geom_torsion_publ_flag
N5 C2 C3 N6 0.4(4) . . . . ?
N5 C2 C3 C4 -178.8(3) . . . . ?
N4 C1 N1 N2 0.0(4) . . . . ?
N4 C1 C2 N5 178.6(3) . . . . ?
N4 C1 C2 C3 -3.0(5) . . . . ?
C16 N26 N25 N24 -0.9(4) . . . . ?
C16 N23 N24 N25 -0.2(4) . . . . ?
N21 C14 C13 N20 60.7(5) . . . . ?
N21 C14 C13 C12 -117.9(4) . . . . ?
N21 C14 C15 N22 1.4(4) . . . . ?
N21 C14 C15 C16 -176.7(3) . . . . ?
N26 C16 N23 N24 -0.4(4) . . . . ?
N26 C16 C15 N22 -177.3(3) . . . . ?
N26 C16 C15 C14 0.6(5) . . . . ?
N7 C4 C5 N8 1.3(4) . . . . ?
N7 C4 C5 C6 -173.5(3) . . . . ?
N7 C4 C3 N6 58.7(4) . . . . ?
N7 C4 C3 C2 -122.2(4) . . . . ?
C1 N4 N3 N2 0.3(4) . . . . ?
C1 C2 C3 N6 -178.2(3) . . . . ?
C1 C2 C3 C4 2.6(6) . . . . ?
N8 C5 C6 N9 -168.7(3) . . . . ?
N8 C5 C6 C7 10.0(5) . . . . ?
N1 N2 N3 N4 -0.3(4) . . . . ?
N1 C1 C2 N5 -2.1(5) . . . . ?
N1 C1 C2 C3 176.3(3) . . . . ?
N23 C16 N26 N25 0.8(4) . . . . ?
N23 C16 C15 N22 2.2(5) . . . . ?
N23 C16 C15 C14 -179.9(3) . . . . ?
N23 N24 N25 N26 0.7(4) . . . . ?
N10 C7 C6 N9 -0.5(4) . . . . ?
N10 C7 C6 C5 -179.2(3) . . . . ?
N11 C8 N14 N13 0.4(4) . . . . ?
N11 C8 C7 N10 13.1(5) . . . . ?
N11 C8 C7 C6 -170.4(3) . . . . ?
N19 C12 C11 N27 -172.8(3) . . . . ?
N19 C12 C11 C10 4.7(5) . . . . ?
N19 C12 C13 N20 2.2(4) . . . . ?
N19 C12 C13 C14 -179.1(3) . . . . ?
N27 C11 C10 N28 -0.8(4) . . . . ?
N27 C11 C10 C9 -179.5(3) . . . . ?
C8 N11 N12 N13 -0.7(4) . . . . ?
C8 C7 C6 N9 -177.3(3) . . . . ?
C8 C7 C6 C5 3.9(6) . . . . ?
N15 C9 N18 N17 0.6(4) . . . . ?
N15 C9 C10 N28 1.9(5) . . . . ?
N15 C9 C10 C11 -179.5(3) . . . . ?
N15 N16 N17 N18 0.0(4) . . . . ?
C9 N15 N16 N17 0.4(4) . . . . ?
C9 N18 N17 N16 -0.4(4) . . . . ?
N3 N4 C1 N1 -0.2(4) . . . . ?
N3 N4 C1 C2 179.3(3) . . . . ?
N3 N2 N1 C1 0.2(4) . . . . ?
N14 C8 C7 N10 -165.7(3) . . . . ?
N14 C8 C7 C6 10.8(6) . . . . ?
N14 N13 N12 N11 0.9(4) . . . . ?
N12 N11 C8 N14 0.2(4) . . . . ?
N12 N11 C8 C7 -178.8(3) . . . . ?
N12 N13 N14 C8 -0.8(4) . . . . ?
N18 C9 C10 N28 -177.0(3) . . . . ?
N18 C9 C10 C11 1.7(6) . . . . ?
N16 N15 C9 N18 -0.7(4) . . . . ?
N16 N15 C9 C10 -179.7(3) . . . . ?
C12 N19 O9 N20 -0.7(3) . . . . ?
C12 C11 C10 N28 -178.3(3) . . . . ?
C12 C11 C10 C9 2.9(6) . . . . ?
C4 N7 O4 N8 2.7(3) . . . . ?
C4 C5 C6 N9 5.6(5) . . . . ?
C4 C5 C6 C7 -175.7(3) . . . . ?
C11 N27 O8 N28 -0.6(4) . . . . ?
C11 C12 C13 N20 -172.6(3) . . . . ?
C11 C12 C13 C14 6.1(5) . . . . ?
C14 N21 O11 N22 -0.5(4) . . . . ?
C13 N20 O9 N19 2.1(3) . . . . ?
C13 C12 C11 N27 1.4(5) . . . . ?
C13 C12 C11 C10 178.9(3) . . . . ?
C13 C14 C15 N22 -178.4(3) . . . . ?
C13 C14 C15 C16 3.5(6) . . . . ?
C15 N22 O11 N21 1.4(3) . . . . ?
C15 C16 N26 N25 -179.7(3) . . . . ?
C15 C16 N23 N24 -179.9(3) . . . . ?
C15 C14 C13 N20 -119.5(4) . . . . ?
C15 C14 C13 C12 61.9(5) . . . . ?
C5 N8 O4 N7 -1.9(3) . . . . ?
C5 C4 C3 N6 -119.7(4) . . . . ?
C5 C4 C3 C2 59.5(5) . . . . ?
C2 N5 O2 N6 1.1(3) . . . . ?
C2 C1 N1 N2 -179.4(3) . . . . ?
C7 N10 O5 N9 0.4(3) . . . . ?
C7 C8 N14 N13 179.3(3) . . . . ?
C3 N6 O2 N5 -0.8(4) . . . . ?
C3 C4 C5 N8 179.8(3) . . . . ?
C3 C4 C5 C6 5.0(5) . . . . ?
C10 N28 O8 N27 0.1(3) . . . . ?
C10 C9 N18 N17 179.6(3) . . . . ?
C6 N9 O5 N10 -0.7(3) . . . . ?
O2 N5 C2 C1 177.8(3) . . . . ?
O2 N5 C2 C3 -0.9(3) . . . . ?
O2 N6 C3 C4 179.6(3) . . . . ?
O2 N6 C3 C2 0.3(4) . . . . ?
O8 N28 C10 C9 179.4(3) . . . . ?
O8 N28 C10 C11 0.4(3) . . . . ?
O8 N27 C11 C12 178.9(3) . . . . ?
O8 N27 C11 C10 0.8(4) . . . . ?
O11 N22 C15 C16 176.7(3) . . . . ?
O11 N22 C15 C14 -1.6(3) . . . . ?
O11 N21 C14 C13 179.3(3) . . . . ?
O11 N21 C14 C15 -0.5(4) . . . . ?
O5 N10 C7 C8 177.4(3) . . . . ?
O5 N10 C7 C6 0.0(3) . . . . ?
O5 N9 C6 C5 179.8(3) . . . . ?
O5 N9 C6 C7 0.8(4) . . . . ?
O9 N20 C13 C12 -2.4(3) . . . . ?
O9 N20 C13 C14 178.7(3) . . . . ?
O9 N19 C12 C11 174.0(3) . . . . ?
O9 N19 C12 C13 -0.8(4) . . . . ?
O10 N20 C13 C12 177.8(3) . . . . ?
O10 N20 C13 C14 -1.1(6) . . . . ?
O10 N20 O9 N19 -178.1(3) . . . . ?
O6 N10 C7 C8 -3.0(5) . . . . ?
O6 N10 C7 C6 179.5(3) . . . . ?
O6 N10 O5 N9 -179.2(3) . . . . ?
O4 N7 C4 C5 -2.3(3) . . . . ?
O4 N7 C4 C3 179.0(3) . . . . ?
O4 N8 C5 C4 0.5(4) . . . . ?
O4 N8 C5 C6 175.5(3) . . . . ?
O7 N28 C10 C9 0.1(5) . . . . ?
O7 N28 C10 C11 -178.9(3) . . . . ?
O7 N28 O8 N27 179.5(3) . . . . ?
O12 N22 C15 C16 -1.8(6) . . . . ?
O12 N22 C15 C14 179.8(3) . . . . ?
O12 N22 O11 N21 -179.8(3) . . . . ?
O1 N5 C2 C1 -2.3(5) . . . . ?
O1 N5 C2 C3 179.0(3) . . . . ?
O1 N5 O2 N6 -178.8(3) . . . . ?
O3 N7 C4 C5 178.3(4) . . . . ?
O3 N7 C4 C3 -0.4(6) . . . . ?
O3 N7 O4 N8 -177.7(3) . . . . ?
